data_4084956
loop_
_publ_author_name
'Su, Ching-Kai'
'Chuang, Hui-Ju'
'Li, Chen-Yu'
'Yu, Chun-Yue'
'Ko, Bao-Tsan'
'Chen, Jhy-Der'
'Chen, Ming-Jen'

_publ_section_title
;
 Oxo-Bridged Bimetallic Group 4 Complexes Bearing Amine-Bis(benzotriazole
 phenolate) Derivatives as Bifunctional Catalysts for Ring-Opening
 Polymerization of Lactide and Copolymerization of Carbon Dioxide with
 Cyclohexene Oxide
;
_journal_issue 24
_journal_name_full Organometallics
_journal_page_first 7091
_journal_paper_doi 10.1021/om500784a
_journal_volume 33
_journal_year 2014
_chemical_formula_moiety 'C70 H78 N16 O7 Ti2, 6(C H2 Cl2)'
_chemical_formula_sum 'C76 H90 Cl12 N16 O7 Ti2'
_chemical_formula_weight 1860.78
_chemical_name_systematic
; 
 ? 
;
_space_group_IT_number 15
_symmetry_cell_setting monoclinic
_symmetry_space_group_name_Hall '-C 2yc'
_symmetry_space_group_name_H-M 'C 1 2/c 1'
_atom_sites_solution_hydrogens geom
_atom_sites_solution_primary direct
_atom_sites_solution_secondary difmap
_audit_creation_method SHELXL-97
_cell_angle_alpha 90.00
_cell_angle_beta 112.054(2)
_cell_angle_gamma 90.00
_cell_formula_units_Z 4
_cell_length_a 22.0223(6)
_cell_length_b 18.0893(5)
_cell_length_c 23.1113(6)
_cell_measurement_reflns_used 9896
_cell_measurement_temperature 100(2)
_cell_measurement_theta_max 28.27
_cell_measurement_theta_min 2.25
_cell_volume 8533.1(4)
_computing_cell_refinement 'Bruker APEX2 (Bruker, 2008)'
_computing_data_collection 'APEX2 (Bruker, 2008)'
_computing_data_reduction 'Bruker APEX2 (Bruker, 2008)'
_computing_molecular_graphics 'SHELXTL (Sheldrick, 2008)'
_computing_publication_material 'SHELXTL (Sheldrick, 2008)'
_computing_structure_refinement 'SHELXL-97 (Sheldrick, 2008)'
_computing_structure_solution 'SHELXS-97 (Sheldrick, 2008)'
_diffrn_ambient_temperature 100(2)
_diffrn_detector_area_resol_mean 8.3333
_diffrn_measured_fraction_theta_full 0.995
_diffrn_measured_fraction_theta_max 0.982
_diffrn_measurement_device_type 'Bruker APEX-II CCD'
_diffrn_measurement_method '\f and \w scans'
_diffrn_radiation_monochromator graphite
_diffrn_radiation_source 'fine-focus sealed tube'
_diffrn_radiation_type MoK\a
_diffrn_radiation_wavelength 0.71073
_diffrn_reflns_av_R_equivalents 0.0680
_diffrn_reflns_av_sigmaI/netI 0.0895
_diffrn_reflns_limit_h_max 29
_diffrn_reflns_limit_h_min -23
_diffrn_reflns_limit_k_max 23
_diffrn_reflns_limit_k_min -23
_diffrn_reflns_limit_l_max 29
_diffrn_reflns_limit_l_min -30
_diffrn_reflns_number 38497
_diffrn_reflns_theta_full 28.00
_diffrn_reflns_theta_max 28.38
_diffrn_reflns_theta_min 1.90
_exptl_absorpt_coefficient_mu 0.625
_exptl_absorpt_correction_T_max 0.9288
_exptl_absorpt_correction_T_min 0.8064
_exptl_absorpt_correction_type multi-scan
_exptl_absorpt_process_details 'SADABS V2008/1 (Bruker AXS, 2008)'
_exptl_crystal_colour yellow
_exptl_crystal_density_diffrn 1.448
_exptl_crystal_density_method 'not measured'
_exptl_crystal_description block
_exptl_crystal_F_000 3848
_exptl_crystal_size_max 0.36
_exptl_crystal_size_mid 0.25
_exptl_crystal_size_min 0.12
_refine_diff_density_max 1.239
_refine_diff_density_min -1.418
_refine_diff_density_rms 0.123
_refine_ls_extinction_method none
_refine_ls_goodness_of_fit_ref 1.033
_refine_ls_hydrogen_treatment constr
_refine_ls_matrix_type full
_refine_ls_number_parameters 515
_refine_ls_number_reflns 10504
_refine_ls_number_restraints 0
_refine_ls_restrained_S_all 1.033
_refine_ls_R_factor_all 0.1433
_refine_ls_R_factor_gt 0.0792
_refine_ls_shift/su_max 0.000
_refine_ls_shift/su_mean 0.000
_refine_ls_structure_factor_coef Fsqd
_refine_ls_weighting_details 'calc w=1/[\s^2^(Fo^2^)+(0.1225P)^2^+34.8904P] where P=(Fo^2^+2Fc^2^)/3'
_refine_ls_weighting_scheme calc
_refine_ls_wR_factor_gt 0.2092
_refine_ls_wR_factor_ref 0.2442
_reflns_number_gt 6227
_reflns_number_total 10504
_reflns_threshold_expression >2sigma(I)
_cod_data_source_file om500784a_si_002.cif
_cod_data_source_block kyle26_0m
_cod_depositor_comments
;
The following automatic conversions were performed:

'_symmetry_cell_setting' value 'Monoclinic' changed to 'monoclinic'
according to
/home/saulius/struct/COD-crude-data--automatic-downloads/rss-feeds/ACS/lib/dictionaries/cif_core.dic
dictionary named 'cif_core.dic' version 2.4.2 from 2011-04-26.

Automatic conversion script
Id: cif_fix_values 2935 2014-11-11 08:27:57Z andrius 

 Adding full bibliography for 4084955--4084959.cif.
;
_cod_original_sg_symbol_H-M 'C 2/c'
_cod_database_code 4084956

loop_
_symmetry_equiv_pos_as_xyz
'x, y, z'
'-x, y, -z+1/2'
'x+1/2, y+1/2, z'
'-x+1/2, y+1/2, -z+1/2'
'-x, -y, -z'
'x, -y, z-1/2'
'-x+1/2, -y+1/2, -z'
'x+1/2, -y+1/2, z-1/2'

loop_
_atom_site_label
_atom_site_type_symbol
_atom_site_fract_x
_atom_site_fract_y
_atom_site_fract_z
_atom_site_U_iso_or_equiv
_atom_site_adp_type
_atom_site_occupancy
_atom_site_symmetry_multiplicity
_atom_site_calc_flag
_atom_site_refinement_flags
Ti1 Ti 0.45890(4) 0.16304(4) 0.16537(3) 0.01521(19) Uani 1 1 d .
O1 O 0.40269(15) 0.08069(15) 0.16071(13) 0.0175(6) Uani 1 1 d .
O2 O 0.49025(15) 0.25861(15) 0.15346(14) 0.0194(6) Uani 1 1 d .
O3 O 0.51157(16) 0.10884(16) 0.13836(14) 0.0223(7) Uani 1 1 d .
O4 O 0.5000 0.1648(2) 0.2500 0.0156(8) Uani 1 2 d S
N1 N 0.3861(2) -0.1176(2) 0.16752(19) 0.0278(9) Uani 1 1 d .
N2 N 0.35351(18) -0.06125(19) 0.13315(17) 0.0205(8) Uani 1 1 d .
N3 N 0.3498(2) -0.0578(2) 0.07438(18) 0.0281(9) Uani 1 1 d .
N4 N 0.61052(18) 0.31376(19) 0.15038(17) 0.0198(8) Uani 1 1 d .
N5 N 0.56394(18) 0.36129(19) 0.11746(16) 0.0178(7) Uani 1 1 d .
N6 N 0.5699(2) 0.3913(2) 0.06651(17) 0.0243(9) Uani 1 1 d .
N7 N 0.37215(17) 0.22911(19) 0.17383(16) 0.0171(7) Uani 1 1 d .
N8 N 0.38773(18) 0.1850(2) 0.06025(17) 0.0226(8) Uani 1 1 d .
C1 C 0.3491(2) 0.0643(2) 0.17153(18) 0.0164(8) Uani 1 1 d .
C2 C 0.3225(2) -0.0074(2) 0.15861(19) 0.0186(9) Uani 1 1 d .
C3 C 0.2700(2) -0.0286(2) 0.1732(2) 0.0218(9) Uani 1 1 d .
H3B H 0.2544 -0.0780 0.1652 0.026 Uiso 1 1 calc R
C4 C 0.2394(2) 0.0206(2) 0.1992(2) 0.0232(10) Uani 1 1 d .
C5 C 0.2641(2) 0.0924(2) 0.2097(2) 0.0199(9) Uani 1 1 d .
H5A H 0.2430 0.1279 0.2260 0.024 Uiso 1 1 calc R
C6 C 0.3184(2) 0.1141(2) 0.19708(19) 0.0183(9) Uani 1 1 d .
C7 C 0.3472(2) 0.1900(2) 0.2181(2) 0.0194(9) Uani 1 1 d .
H7A H 0.3133 0.2213 0.2243 0.023 Uiso 1 1 calc R
H7B H 0.3838 0.1851 0.2591 0.023 Uiso 1 1 calc R
C8 C 0.3959(2) 0.3021(2) 0.2057(2) 0.0190(9) Uani 1 1 d .
H8A H 0.3577 0.3281 0.2087 0.023 Uiso 1 1 calc R
H8B H 0.4264 0.2915 0.2489 0.023 Uiso 1 1 calc R
C9 C 0.4296(2) 0.3544(2) 0.1775(2) 0.0179(9) Uani 1 1 d .
C10 C 0.4780(2) 0.3299(2) 0.15625(19) 0.0178(9) Uani 1 1 d .
C11 C 0.5131(2) 0.3835(2) 0.13759(19) 0.0189(9) Uani 1 1 d .
C12 C 0.5000(2) 0.4586(2) 0.1391(2) 0.0213(9) Uani 1 1 d .
H12A H 0.5240 0.4933 0.1252 0.026 Uiso 1 1 calc R
C13 C 0.4532(2) 0.4833(2) 0.1603(2) 0.0235(10) Uani 1 1 d .
C14 C 0.4182(2) 0.4306(2) 0.1791(2) 0.0230(10) Uani 1 1 d .
H14A H 0.3853 0.4468 0.1935 0.028 Uiso 1 1 calc R
C15 C 0.4061(2) -0.1547(3) 0.1271(2) 0.0283(11) Uani 1 1 d .
C16 C 0.4434(3) -0.2210(3) 0.1359(3) 0.0426(14) Uani 1 1 d .
H16A H 0.4585 -0.2470 0.1745 0.051 Uiso 1 1 calc R
C17 C 0.4562(3) -0.2449(3) 0.0862(4) 0.0497(17) Uani 1 1 d .
H17A H 0.4816 -0.2885 0.0905 0.060 Uiso 1 1 calc R
C18 C 0.4334(3) -0.2078(3) 0.0281(3) 0.0468(16) Uani 1 1 d .
H18A H 0.4435 -0.2274 -0.0054 0.056 Uiso 1 1 calc R
C19 C 0.3974(3) -0.1448(3) 0.0189(3) 0.0405(14) Uani 1 1 d .
H19A H 0.3820 -0.1201 -0.0202 0.049 Uiso 1 1 calc R
C20 C 0.3838(2) -0.1177(2) 0.0700(2) 0.0271(10) Uani 1 1 d .
C21 C 0.1812(3) -0.0021(3) 0.2147(3) 0.0323(11) Uani 1 1 d .
H21A H 0.1813 0.0259 0.2511 0.048 Uiso 1 1 calc R
H21B H 0.1839 -0.0551 0.2242 0.048 Uiso 1 1 calc R
H21C H 0.1406 0.0081 0.1790 0.048 Uiso 1 1 calc R
C22 C 0.4407(3) 0.5650(3) 0.1650(3) 0.0382(13) Uani 1 1 d .
H22A H 0.4820 0.5923 0.1757 0.057 Uiso 1 1 calc R
H22B H 0.4230 0.5729 0.1976 0.057 Uiso 1 1 calc R
H22C H 0.4092 0.5827 0.1249 0.057 Uiso 1 1 calc R
C23 C 0.6508(2) 0.3119(2) 0.1180(2) 0.0207(9) Uani 1 1 d .
C24 C 0.7090(3) 0.2726(3) 0.1297(2) 0.0299(11) Uani 1 1 d .
H24A H 0.7261 0.2403 0.1645 0.036 Uiso 1 1 calc R
C25 C 0.7403(3) 0.2825(3) 0.0893(3) 0.0331(12) Uani 1 1 d .
H25A H 0.7800 0.2566 0.0963 0.040 Uiso 1 1 calc R
C26 C 0.7152(3) 0.3304(3) 0.0369(3) 0.0351(12) Uani 1 1 d .
H26A H 0.7383 0.3355 0.0097 0.042 Uiso 1 1 calc R
C27 C 0.6584(3) 0.3695(3) 0.0247(2) 0.0340(12) Uani 1 1 d .
H27A H 0.6418 0.4015 -0.0103 0.041 Uiso 1 1 calc R
C28 C 0.6251(2) 0.3603(2) 0.0666(2) 0.0240(10) Uani 1 1 d .
C29 C 0.3187(2) 0.2396(2) 0.1124(2) 0.0213(9) Uani 1 1 d .
H29A H 0.2931 0.2841 0.1137 0.026 Uiso 1 1 calc R
H29B H 0.2889 0.1964 0.1029 0.026 Uiso 1 1 calc R
C30 C 0.3460(2) 0.2485(3) 0.0612(2) 0.0269(10) Uani 1 1 d .
H30A H 0.3093 0.2527 0.0203 0.032 Uiso 1 1 calc R
H30B H 0.3721 0.2946 0.0684 0.032 Uiso 1 1 calc R
C31 C 0.3471(3) 0.1214(3) 0.0307(2) 0.0326(12) Uani 1 1 d .
H31A H 0.3191 0.1340 -0.0123 0.049 Uiso 1 1 calc R
H31B H 0.3197 0.1079 0.0541 0.049 Uiso 1 1 calc R
H31C H 0.3753 0.0795 0.0305 0.049 Uiso 1 1 calc R
C32 C 0.4254(3) 0.2062(3) 0.0221(2) 0.0359(12) Uani 1 1 d .
H32A H 0.3955 0.2246 -0.0184 0.054 Uiso 1 1 calc R
H32B H 0.4491 0.1630 0.0159 0.054 Uiso 1 1 calc R
H32C H 0.4568 0.2451 0.0436 0.054 Uiso 1 1 calc R
C33 C 0.5191(4) 0.0325(3) 0.1266(3) 0.0527(17) Uani 1 1 d .
H33A H 0.4737 0.0127 0.1054 0.063 Uiso 1 1 calc R
C34 C 0.5507(6) 0.0233(5) 0.0828(4) 0.088(3) Uani 1 1 d .
H34A H 0.5269 0.0516 0.0448 0.132 Uiso 1 1 calc R
H34B H 0.5508 -0.0292 0.0723 0.132 Uiso 1 1 calc R
H34C H 0.5959 0.0413 0.1014 0.132 Uiso 1 1 calc R
C35 C 0.5482(4) -0.0099(3) 0.1847(3) 0.0590(19) Uani 1 1 d .
H35A H 0.5222 -0.0025 0.2106 0.088 Uiso 1 1 calc R
H35B H 0.5931 0.0071 0.2075 0.088 Uiso 1 1 calc R
H35C H 0.5486 -0.0625 0.1749 0.088 Uiso 1 1 calc R
C1S C 0.1227(3) 0.2953(3) 0.2107(3) 0.0416(14) Uani 1 1 d .
H1SA H 0.0825 0.3038 0.1734 0.050 Uiso 1 1 calc R
H1SB H 0.1246 0.3336 0.2420 0.050 Uiso 1 1 calc R
Cl1S Cl 0.11885(9) 0.20634(8) 0.24210(8) 0.0503(4) Uani 1 1 d .
Cl2S Cl 0.19011(11) 0.30393(11) 0.19058(12) 0.0762(6) Uani 1 1 d .
C2S C 0.2585(4) 0.5074(3) 0.0806(3) 0.0540(17) Uani 1 1 d .
H2SA H 0.2276 0.5068 0.0365 0.065 Uiso 1 1 calc R
H2SB H 0.3024 0.4931 0.0817 0.065 Uiso 1 1 calc R
Cl3S Cl 0.23266(10) 0.44317(10) 0.12394(8) 0.0609(5) Uani 1 1 d .
Cl4S Cl 0.26214(11) 0.59725(9) 0.11151(9) 0.0661(5) Uani 1 1 d .
C3S C 0.0963(3) 0.0715(3) 0.0281(3) 0.0371(12) Uani 1 1 d .
H3SA H 0.0625 0.0879 -0.0120 0.045 Uiso 1 1 calc R
H3SB H 0.0860 0.0201 0.0358 0.045 Uiso 1 1 calc R
Cl5S Cl 0.17367(8) 0.07394(8) 0.02240(7) 0.0442(4) Uani 1 1 d .
Cl6S Cl 0.09336(8) 0.12863(8) 0.08853(7) 0.0473(4) Uani 1 1 d .

loop_
_atom_site_aniso_label
_atom_site_aniso_U_11
_atom_site_aniso_U_22
_atom_site_aniso_U_33
_atom_site_aniso_U_23
_atom_site_aniso_U_13
_atom_site_aniso_U_12
Ti1 0.0176(4) 0.0066(3) 0.0230(4) 0.0007(3) 0.0094(3) -0.0006(3)
O1 0.0210(16) 0.0087(13) 0.0250(15) -0.0011(11) 0.0112(13) -0.0028(12)
O2 0.0210(16) 0.0093(14) 0.0305(16) -0.0003(11) 0.0128(13) -0.0025(12)
O3 0.0267(17) 0.0134(14) 0.0313(16) 0.0021(12) 0.0159(14) 0.0019(13)
O4 0.019(2) 0.0055(17) 0.023(2) 0.000 0.0078(17) 0.000
N1 0.030(2) 0.019(2) 0.036(2) 0.0005(16) 0.0139(18) 0.0002(17)
N2 0.023(2) 0.0128(17) 0.0270(19) -0.0009(14) 0.0102(16) -0.0037(15)
N3 0.038(2) 0.023(2) 0.028(2) -0.0037(16) 0.0175(18) -0.0066(18)
N4 0.0178(19) 0.0137(17) 0.0297(19) 0.0009(14) 0.0109(16) -0.0025(14)
N5 0.0181(19) 0.0115(16) 0.0258(18) 0.0028(13) 0.0105(15) -0.0017(14)
N6 0.033(2) 0.0163(18) 0.0259(19) 0.0021(14) 0.0141(17) -0.0048(17)
N7 0.0175(19) 0.0106(16) 0.0232(17) -0.0011(13) 0.0076(15) -0.0014(14)
N8 0.020(2) 0.025(2) 0.0224(18) 0.0030(14) 0.0068(15) -0.0015(16)
C1 0.019(2) 0.0131(19) 0.0186(19) 0.0019(14) 0.0089(16) -0.0033(16)
C2 0.021(2) 0.0113(19) 0.022(2) -0.0004(15) 0.0074(17) -0.0029(17)
C3 0.022(2) 0.013(2) 0.028(2) -0.0015(16) 0.0073(18) -0.0082(17)
C4 0.023(2) 0.020(2) 0.027(2) -0.0015(17) 0.0100(19) -0.0028(18)
C5 0.020(2) 0.015(2) 0.028(2) 0.0004(16) 0.0123(18) -0.0004(17)
C6 0.018(2) 0.015(2) 0.023(2) 0.0010(15) 0.0080(17) -0.0022(17)
C7 0.020(2) 0.014(2) 0.027(2) -0.0017(16) 0.0124(18) -0.0031(17)
C8 0.017(2) 0.014(2) 0.027(2) -0.0013(16) 0.0092(17) 0.0026(17)
C9 0.017(2) 0.0098(19) 0.026(2) 0.0016(15) 0.0064(17) -0.0003(16)
C10 0.015(2) 0.013(2) 0.0221(19) 0.0022(15) 0.0042(16) -0.0001(16)
C11 0.017(2) 0.017(2) 0.023(2) 0.0024(16) 0.0091(17) -0.0005(17)
C12 0.025(2) 0.012(2) 0.029(2) 0.0028(16) 0.0118(19) -0.0018(18)
C13 0.030(3) 0.0068(19) 0.034(2) 0.0023(16) 0.011(2) 0.0049(18)
C14 0.022(2) 0.016(2) 0.031(2) -0.0005(17) 0.0106(19) 0.0018(18)
C15 0.027(3) 0.016(2) 0.047(3) -0.006(2) 0.020(2) -0.0050(19)
C16 0.039(3) 0.030(3) 0.064(4) -0.004(3) 0.025(3) 0.009(2)
C17 0.043(4) 0.025(3) 0.092(5) -0.018(3) 0.037(4) -0.002(3)
C18 0.048(4) 0.038(3) 0.069(4) -0.032(3) 0.040(3) -0.022(3)
C19 0.048(4) 0.031(3) 0.052(3) -0.017(2) 0.028(3) -0.012(3)
C20 0.030(3) 0.017(2) 0.041(3) -0.0098(19) 0.021(2) -0.013(2)
C21 0.033(3) 0.026(3) 0.044(3) -0.001(2) 0.021(2) -0.010(2)
C22 0.050(3) 0.017(2) 0.054(3) 0.004(2) 0.026(3) 0.001(2)
C23 0.023(2) 0.016(2) 0.029(2) -0.0059(17) 0.0158(19) -0.0048(18)
C24 0.031(3) 0.025(2) 0.037(3) -0.006(2) 0.017(2) -0.001(2)
C25 0.030(3) 0.029(3) 0.048(3) -0.015(2) 0.023(2) -0.003(2)
C26 0.046(3) 0.028(3) 0.045(3) -0.014(2) 0.032(3) -0.017(2)
C27 0.055(4) 0.024(2) 0.033(3) -0.003(2) 0.027(3) -0.012(2)
C28 0.032(3) 0.018(2) 0.027(2) -0.0041(17) 0.016(2) -0.008(2)
C29 0.017(2) 0.017(2) 0.028(2) 0.0020(17) 0.0077(18) -0.0007(17)
C30 0.023(2) 0.025(2) 0.030(2) 0.0047(19) 0.0075(19) -0.002(2)
C31 0.040(3) 0.026(3) 0.028(2) -0.0013(19) 0.008(2) -0.001(2)
C32 0.036(3) 0.045(3) 0.029(3) 0.007(2) 0.015(2) -0.002(2)
C33 0.074(5) 0.043(4) 0.040(3) -0.002(3) 0.020(3) 0.026(3)
C34 0.149(9) 0.062(5) 0.076(5) 0.011(4) 0.068(6) 0.042(6)
C35 0.082(5) 0.029(3) 0.073(5) 0.016(3) 0.037(4) 0.024(3)
C1S 0.046(3) 0.026(3) 0.055(3) 0.000(2) 0.022(3) 0.006(2)
Cl1S 0.0637(10) 0.0288(7) 0.0656(10) 0.0028(6) 0.0325(8) 0.0049(7)
Cl2S 0.0727(13) 0.0646(12) 0.1151(17) 0.0266(11) 0.0625(13) 0.0199(10)
C2S 0.073(5) 0.043(4) 0.043(3) -0.002(3) 0.019(3) 0.002(3)
Cl3S 0.0771(12) 0.0496(9) 0.0451(8) -0.0012(7) 0.0106(8) -0.0129(8)
Cl4S 0.0884(14) 0.0351(8) 0.0744(12) -0.0062(8) 0.0303(10) 0.0021(9)
C3S 0.039(3) 0.031(3) 0.041(3) -0.004(2) 0.015(2) -0.005(2)
Cl5S 0.0459(8) 0.0364(7) 0.0580(9) 0.0015(6) 0.0283(7) 0.0046(6)
Cl6S 0.0632(10) 0.0341(7) 0.0515(8) -0.0011(6) 0.0295(7) 0.0131(7)

loop_
_atom_type_symbol
_atom_type_description
_atom_type_scat_dispersion_real
_atom_type_scat_dispersion_imag
_atom_type_scat_source
C C 0.0033 0.0016 'International Tables Vol C Tables 4.2.6.8 and 6.1.1.4'
H H 0.0000 0.0000 'International Tables Vol C Tables 4.2.6.8 and 6.1.1.4'
N N 0.0061 0.0033 'International Tables Vol C Tables 4.2.6.8 and 6.1.1.4'
O O 0.0106 0.0060 'International Tables Vol C Tables 4.2.6.8 and 6.1.1.4'
Ti Ti 0.2776 0.4457 'International Tables Vol C Tables 4.2.6.8 and 6.1.1.4'
Cl Cl 0.1484 0.1585 'International Tables Vol C Tables 4.2.6.8 and 6.1.1.4'

loop_
_geom_angle_atom_site_label_1
_geom_angle_atom_site_label_2
_geom_angle_atom_site_label_3
_geom_angle
_geom_angle_site_symmetry_3
O3 Ti1 O4 104.91(12) .
O3 Ti1 O1 92.52(13) .
O4 Ti1 O1 97.15(13) .
O3 Ti1 O2 97.33(14) .
O4 Ti1 O2 94.44(14) .
O1 Ti1 O2 162.34(13) .
O3 Ti1 N7 165.18(14) .
O4 Ti1 N7 89.61(11) .
O1 Ti1 N7 82.54(12) .
O2 Ti1 N7 84.27(13) .
O3 Ti1 N8 90.00(14) .
O4 Ti1 N8 164.83(13) .
O1 Ti1 N8 84.74(13) .
O2 Ti1 N8 80.65(13) .
N7 Ti1 N8 75.68(13) .
C1 O1 Ti1 139.9(3) .
C10 O2 Ti1 141.2(3) .
C33 O3 Ti1 136.7(4) .
Ti1 O4 Ti1 177.9(2) 2_655
N2 N1 C15 102.2(4) .
N1 N2 N3 117.4(4) .
N1 N2 C2 120.7(4) .
N3 N2 C2 121.9(4) .
N2 N3 C20 102.5(4) .
N5 N4 C23 102.9(3) .
N4 N5 N6 116.8(4) .
N4 N5 C11 121.7(3) .
N6 N5 C11 121.3(3) .
C28 N6 N5 102.6(4) .
C29 N7 C8 111.2(3) .
C29 N7 C7 110.6(3) .
C8 N7 C7 103.1(3) .
C29 N7 Ti1 111.7(3) .
C8 N7 Ti1 110.2(2) .
C7 N7 Ti1 109.7(2) .
C31 N8 C32 108.0(4) .
C31 N8 C30 110.2(4) .
C32 N8 C30 107.5(4) .
C31 N8 Ti1 113.5(3) .
C32 N8 Ti1 110.6(3) .
C30 N8 Ti1 106.8(3) .
O1 C1 C6 123.1(4) .
O1 C1 C2 119.5(4) .
C6 C1 C2 117.4(4) .
C3 C2 C1 121.7(4) .
C3 C2 N2 118.9(4) .
C1 C2 N2 119.3(4) .
C2 C3 C4 121.3(4) .
C2 C3 H3B 119.4 .
C4 C3 H3B 119.4 .
C3 C4 C5 117.0(4) .
C3 C4 C21 121.5(4) .
C5 C4 C21 121.5(4) .
C6 C5 C4 122.4(4) .
C6 C5 H5A 118.8 .
C4 C5 H5A 118.8 .
C1 C6 C5 120.2(4) .
C1 C6 C7 121.0(4) .
C5 C6 C7 118.5(4) .
N7 C7 C6 115.0(3) .
N7 C7 H7A 108.5 .
C6 C7 H7A 108.5 .
N7 C7 H7B 108.5 .
C6 C7 H7B 108.5 .
H7A C7 H7B 107.5 .
C9 C8 N7 118.7(4) .
C9 C8 H8A 107.6 .
N7 C8 H8A 107.6 .
C9 C8 H8B 107.6 .
N7 C8 H8B 107.6 .
H8A C8 H8B 107.1 .
C10 C9 C14 119.2(4) .
C10 C9 C8 121.2(4) .
C14 C9 C8 119.2(4) .
O2 C10 C9 121.5(4) .
O2 C10 C11 120.7(4) .
C9 C10 C11 117.8(4) .
C12 C11 C10 121.6(4) .
C12 C11 N5 118.6(4) .
C10 C11 N5 119.8(4) .
C13 C12 C11 121.1(4) .
C13 C12 H12A 119.5 .
C11 C12 H12A 119.5 .
C12 C13 C14 117.8(4) .
C12 C13 C22 121.6(4) .
C14 C13 C22 120.6(4) .
C13 C14 C9 122.5(4) .
C13 C14 H14A 118.7 .
C9 C14 H14A 118.7 .
N1 C15 C20 109.0(4) .
N1 C15 C16 129.7(5) .
C20 C15 C16 121.2(5) .
C17 C16 C15 116.1(6) .
C17 C16 H16A 121.9 .
C15 C16 H16A 121.9 .
C16 C17 C18 122.8(6) .
C16 C17 H17A 118.6 .
C18 C17 H17A 118.6 .
C19 C18 C17 121.7(5) .
C19 C18 H18A 119.2 .
C17 C18 H18A 119.2 .
C18 C19 C20 117.1(6) .
C18 C19 H19A 121.4 .
C20 C19 H19A 121.4 .
N3 C20 C15 108.8(4) .
N3 C20 C19 130.1(5) .
C15 C20 C19 121.1(5) .
C4 C21 H21A 109.5 .
C4 C21 H21B 109.5 .
H21A C21 H21B 109.5 .
C4 C21 H21C 109.5 .
H21A C21 H21C 109.5 .
H21B C21 H21C 109.5 .
C13 C22 H22A 109.5 .
C13 C22 H22B 109.5 .
H22A C22 H22B 109.5 .
C13 C22 H22C 109.5 .
H22A C22 H22C 109.5 .
H22B C22 H22C 109.5 .
N4 C23 C24 130.2(4) .
N4 C23 C28 108.1(4) .
C24 C23 C28 121.7(4) .
C25 C24 C23 117.5(5) .
C25 C24 H24A 121.3 .
C23 C24 H24A 121.3 .
C24 C25 C26 121.9(5) .
C24 C25 H25A 119.1 .
C26 C25 H25A 119.1 .
C27 C26 C25 121.6(5) .
C27 C26 H26A 119.2 .
C25 C26 H26A 119.2 .
C26 C27 C28 117.5(5) .
C26 C27 H27A 121.2 .
C28 C27 H27A 121.2 .
N6 C28 C23 109.7(4) .
N6 C28 C27 130.5(5) .
C23 C28 C27 119.9(5) .
N7 C29 C30 110.8(4) .
N7 C29 H29A 109.5 .
C30 C29 H29A 109.5 .
N7 C29 H29B 109.5 .
C30 C29 H29B 109.5 .
H29A C29 H29B 108.1 .
N8 C30 C29 111.0(4) .
N8 C30 H30A 109.4 .
C29 C30 H30A 109.4 .
N8 C30 H30B 109.4 .
C29 C30 H30B 109.4 .
H30A C30 H30B 108.0 .
N8 C31 H31A 109.5 .
N8 C31 H31B 109.5 .
H31A C31 H31B 109.5 .
N8 C31 H31C 109.5 .
H31A C31 H31C 109.5 .
H31B C31 H31C 109.5 .
N8 C32 H32A 109.5 .
N8 C32 H32B 109.5 .
H32A C32 H32B 109.5 .
N8 C32 H32C 109.5 .
H32A C32 H32C 109.5 .
H32B C32 H32C 109.5 .
O3 C33 C34 111.5(6) .
O3 C33 C35 111.9(5) .
C34 C33 C35 115.1(6) .
O3 C33 H33A 105.9 .
C34 C33 H33A 105.9 .
C35 C33 H33A 105.9 .
C33 C34 H34A 109.5 .
C33 C34 H34B 109.5 .
H34A C34 H34B 109.5 .
C33 C34 H34C 109.5 .
H34A C34 H34C 109.5 .
H34B C34 H34C 109.5 .
C33 C35 H35A 109.5 .
C33 C35 H35B 109.5 .
H35A C35 H35B 109.5 .
C33 C35 H35C 109.5 .
H35A C35 H35C 109.5 .
H35B C35 H35C 109.5 .
Cl2S C1S Cl1S 111.7(3) .
Cl2S C1S H1SA 109.3 .
Cl1S C1S H1SA 109.3 .
Cl2S C1S H1SB 109.3 .
Cl1S C1S H1SB 109.3 .
H1SA C1S H1SB 107.9 .
Cl3S C2S Cl4S 110.6(4) .
Cl3S C2S H2SA 109.5 .
Cl4S C2S H2SA 109.5 .
Cl3S C2S H2SB 109.5 .
Cl4S C2S H2SB 109.5 .
H2SA C2S H2SB 108.1 .
Cl6S C3S Cl5S 111.7(3) .
Cl6S C3S H3SA 109.3 .
Cl5S C3S H3SA 109.3 .
Cl6S C3S H3SB 109.3 .
Cl5S C3S H3SB 109.3 .
H3SA C3S H3SB 107.9 .

loop_
_geom_bond_atom_site_label_1
_geom_bond_atom_site_label_2
_geom_bond_distance
_geom_bond_site_symmetry_2
Ti1 O3 1.800(3) .
Ti1 O4 1.8211(7) .
Ti1 O1 1.914(3) .
Ti1 O2 1.919(3) .
Ti1 N7 2.323(4) .
Ti1 N8 2.379(4) .
O1 C1 1.329(5) .
O2 C10 1.324(5) .
O3 C33 1.429(6) .
O4 Ti1 1.8211(7) 2_655
N1 N2 1.326(5) .
N1 C15 1.351(6) .
N2 N3 1.331(5) .
N2 C2 1.436(6) .
N3 C20 1.345(6) .
N4 N5 1.336(5) .
N4 C23 1.359(6) .
N5 N6 1.347(5) .
N5 C11 1.422(6) .
N6 C28 1.339(6) .
N7 C29 1.477(5) .
N7 C8 1.506(5) .
N7 C7 1.508(5) .
N8 C31 1.460(6) .
N8 C32 1.469(6) .
N8 C30 1.477(6) .
C1 C6 1.384(6) .
C1 C2 1.408(6) .
C2 C3 1.376(6) .
C3 C4 1.382(7) .
C3 H3B 0.9500 .
C4 C5 1.394(6) .
C4 C21 1.513(7) .
C5 C6 1.390(6) .
C5 H5A 0.9500 .
C6 C7 1.515(6) .
C7 H7A 0.9900 .
C7 H7B 0.9900 .
C8 C9 1.495(6) .
C8 H8A 0.9900 .
C8 H8B 0.9900 .
C9 C10 1.402(6) .
C9 C14 1.402(6) .
C10 C11 1.405(6) .
C11 C12 1.391(6) .
C12 C13 1.373(7) .
C12 H12A 0.9500 .
C13 C14 1.394(7) .
C13 C22 1.516(6) .
C14 H14A 0.9500 .
C15 C20 1.395(7) .
C15 C16 1.425(7) .
C16 C17 1.352(9) .
C16 H16A 0.9500 .
C17 C18 1.415(10) .
C17 H17A 0.9500 .
C18 C19 1.358(9) .
C18 H18A 0.9500 .
C19 C20 1.408(7) .
C19 H19A 0.9500 .
C21 H21A 0.9800 .
C21 H21B 0.9800 .
C21 H21C 0.9800 .
C22 H22A 0.9800 .
C22 H22B 0.9800 .
C22 H22C 0.9800 .
C23 C24 1.401(7) .
C23 C28 1.412(6) .
C24 C25 1.365(7) .
C24 H24A 0.9500 .
C25 C26 1.421(8) .
C25 H25A 0.9500 .
C26 C27 1.370(8) .
C26 H26A 0.9500 .
C27 C28 1.425(7) .
C27 H27A 0.9500 .
C29 C30 1.523(7) .
C29 H29A 0.9900 .
C29 H29B 0.9900 .
C30 H30A 0.9900 .
C30 H30B 0.9900 .
C31 H31A 0.9800 .
C31 H31B 0.9800 .
C31 H31C 0.9800 .
C32 H32A 0.9800 .
C32 H32B 0.9800 .
C32 H32C 0.9800 .
C33 C34 1.437(10) .
C33 C35 1.469(9) .
C33 H33A 1.0000 .
C34 H34A 0.9800 .
C34 H34B 0.9800 .
C34 H34C 0.9800 .
C35 H35A 0.9800 .
C35 H35B 0.9800 .
C35 H35C 0.9800 .
C1S Cl2S 1.721(6) .
C1S Cl1S 1.781(6) .
C1S H1SA 0.9900 .
C1S H1SB 0.9900 .
C2S Cl3S 1.762(7) .
C2S Cl4S 1.766(6) .
C2S H2SA 0.9900 .
C2S H2SB 0.9900 .
C3S Cl6S 1.758(6) .
C3S Cl5S 1.759(6) .
C3S H3SA 0.9900 .
C3S H3SB 0.9900 .

loop_
_geom_torsion_atom_site_label_1
_geom_torsion_atom_site_label_2
_geom_torsion_atom_site_label_3
_geom_torsion_atom_site_label_4
_geom_torsion
_geom_torsion_site_symmetry_4
O3 Ti1 O1 C1 179.5(4) .
O4 Ti1 O1 C1 74.1(4) .
O2 Ti1 O1 C1 -56.5(7) .
N7 Ti1 O1 C1 -14.5(4) .
N8 Ti1 O1 C1 -90.7(4) .
O3 Ti1 O2 C10 173.7(4) .
O4 Ti1 O2 C10 -80.6(4) .
O1 Ti1 O2 C10 50.3(7) .
N7 Ti1 O2 C10 8.5(4) .
N8 Ti1 O2 C10 84.9(4) .
O4 Ti1 O3 C33 89.0(5) .
O1 Ti1 O3 C33 -9.1(5) .
O2 Ti1 O3 C33 -174.4(5) .
N7 Ti1 O3 C33 -79.1(7) .
N8 Ti1 O3 C33 -93.8(5) .
O3 Ti1 O4 Ti1 -56.05(11) 2_655
O1 Ti1 O4 Ti1 38.50(9) 2_655
O2 Ti1 O4 Ti1 -154.86(10) 2_655
N7 Ti1 O4 Ti1 120.92(9) 2_655
N8 Ti1 O4 Ti1 134.8(5) 2_655
C15 N1 N2 N3 0.3(5) .
C15 N1 N2 C2 179.0(4) .
N1 N2 N3 C20 -0.4(5) .
C2 N2 N3 C20 -179.2(4) .
C23 N4 N5 N6 -0.3(5) .
C23 N4 N5 C11 -175.9(4) .
N4 N5 N6 C28 0.0(5) .
C11 N5 N6 C28 175.6(4) .
O3 Ti1 N7 C29 -8.1(7) .
O4 Ti1 N7 C29 -176.6(3) .
O1 Ti1 N7 C29 -79.3(3) .
O2 Ti1 N7 C29 88.9(3) .
N8 Ti1 N7 C29 7.1(3) .
O3 Ti1 N7 C8 -132.3(5) .
O4 Ti1 N7 C8 59.2(3) .
O1 Ti1 N7 C8 156.5(3) .
O2 Ti1 N7 C8 -35.3(3) .
N8 Ti1 N7 C8 -117.1(3) .
O3 Ti1 N7 C7 114.8(5) .
O4 Ti1 N7 C7 -53.7(3) .
O1 Ti1 N7 C7 43.6(2) .
O2 Ti1 N7 C7 -148.2(3) .
N8 Ti1 N7 C7 130.0(3) .
O3 Ti1 N8 C31 75.4(3) .
O4 Ti1 N8 C31 -115.0(5) .
O1 Ti1 N8 C31 -17.1(3) .
O2 Ti1 N8 C31 172.9(3) .
N7 Ti1 N8 C31 -100.7(3) .
O3 Ti1 N8 C32 -46.2(3) .
O4 Ti1 N8 C32 123.4(5) .
O1 Ti1 N8 C32 -138.7(3) .
O2 Ti1 N8 C32 51.3(3) .
N7 Ti1 N8 C32 137.7(3) .
O3 Ti1 N8 C30 -162.9(3) .
O4 Ti1 N8 C30 6.6(7) .
O1 Ti1 N8 C30 104.6(3) .
O2 Ti1 N8 C30 -65.5(3) .
N7 Ti1 N8 C30 21.0(3) .
Ti1 O1 C1 C6 -4.4(7) .
Ti1 O1 C1 C2 177.7(3) .
O1 C1 C2 C3 175.2(4) .
C6 C1 C2 C3 -2.8(6) .
O1 C1 C2 N2 -0.8(6) .
C6 C1 C2 N2 -178.9(4) .
N1 N2 C2 C3 -67.2(5) .
N3 N2 C2 C3 111.5(5) .
N1 N2 C2 C1 108.9(5) .
N3 N2 C2 C1 -72.4(5) .
C1 C2 C3 C4 2.4(7) .
N2 C2 C3 C4 178.5(4) .
C2 C3 C4 C5 0.2(6) .
C2 C3 C4 C21 179.4(4) .
C3 C4 C5 C6 -2.3(7) .
C21 C4 C5 C6 178.5(4) .
O1 C1 C6 C5 -177.3(4) .
C2 C1 C6 C5 0.7(6) .
O1 C1 C6 C7 -3.8(6) .
C2 C1 C6 C7 174.2(4) .
C4 C5 C6 C1 1.9(7) .
C4 C5 C6 C7 -171.8(4) .
C29 N7 C7 C6 59.8(5) .
C8 N7 C7 C6 178.8(4) .
Ti1 N7 C7 C6 -63.7(4) .
C1 C6 C7 N7 43.6(6) .
C5 C6 C7 N7 -142.8(4) .
C29 N7 C8 C9 -66.4(5) .
C7 N7 C8 C9 175.1(4) .
Ti1 N7 C8 C9 58.1(4) .
N7 C8 C9 C10 -45.2(6) .
N7 C8 C9 C14 142.2(4) .
Ti1 O2 C10 C9 5.2(7) .
Ti1 O2 C10 C11 -174.6(3) .
C14 C9 C10 O2 -179.5(4) .
C8 C9 C10 O2 8.0(6) .
C14 C9 C10 C11 0.3(6) .
C8 C9 C10 C11 -172.2(4) .
O2 C10 C11 C12 178.8(4) .
C9 C10 C11 C12 -1.0(6) .
O2 C10 C11 N5 -2.2(6) .
C9 C10 C11 N5 178.1(4) .
N4 N5 C11 C12 130.4(4) .
N6 N5 C11 C12 -44.9(6) .
N4 N5 C11 C10 -48.7(6) .
N6 N5 C11 C10 136.0(4) .
C10 C11 C12 C13 1.5(7) .
N5 C11 C12 C13 -177.6(4) .
C11 C12 C13 C14 -1.2(7) .
C11 C12 C13 C22 177.0(4) .
C12 C13 C14 C9 0.6(7) .
C22 C13 C14 C9 -177.7(4) .
C10 C9 C14 C13 -0.1(7) .
C8 C9 C14 C13 172.6(4) .
N2 N1 C15 C20 0.0(5) .
N2 N1 C15 C16 -179.7(5) .
N1 C15 C16 C17 -179.7(5) .
C20 C15 C16 C17 0.7(8) .
C15 C16 C17 C18 -1.1(9) .
C16 C17 C18 C19 0.6(9) .
C17 C18 C19 C20 0.2(8) .
N2 N3 C20 C15 0.4(5) .
N2 N3 C20 C19 179.6(5) .
N1 C15 C20 N3 -0.2(6) .
C16 C15 C20 N3 179.5(5) .
N1 C15 C20 C19 -179.6(4) .
C16 C15 C20 C19 0.1(8) .
C18 C19 C20 N3 -179.8(5) .
C18 C19 C20 C15 -0.6(8) .
N5 N4 C23 C24 179.1(4) .
N5 N4 C23 C28 0.5(4) .
N4 C23 C24 C25 -178.8(4) .
C28 C23 C24 C25 -0.3(7) .
C23 C24 C25 C26 -0.3(7) .
C24 C25 C26 C27 0.5(8) .
C25 C26 C27 C28 -0.1(7) .
N5 N6 C28 C23 0.3(5) .
N5 N6 C28 C27 -179.7(5) .
N4 C23 C28 N6 -0.5(5) .
C24 C23 C28 N6 -179.3(4) .
N4 C23 C28 C27 179.4(4) .
C24 C23 C28 C27 0.7(7) .
C26 C27 C28 N6 179.5(5) .
C26 C27 C28 C23 -0.4(7) .
C8 N7 C29 C30 89.5(4) .
C7 N7 C29 C30 -156.6(4) .
Ti1 N7 C29 C30 -34.2(4) .
C31 N8 C30 C29 77.1(5) .
C32 N8 C30 C29 -165.3(4) .
Ti1 N8 C30 C29 -46.6(4) .
N7 C29 C30 N8 55.9(5) .
Ti1 O3 C33 C34 156.7(6) .
Ti1 O3 C33 C35 -72.9(8) .
